data_4307252
loop_
_publ_author_name
'Elaine Phuay Leng Tay'
'Seah Ling Kuan'
'Weng Kee Leong'
'Lai Yoong Goh'

_publ_section_title
;
Synthetic and X-ray Structural and Reactivity Studies of Cp*RuIV Complexes
Containing Bidentate Dithiocarbonate, Xanthate, Carbonate, and Phosphinate
Ligands (Cp* = \h5-C5Me5)
;
_journal_name_full 'Inorganic Chemistry'
_journal_page_first 1440
_journal_page_last 1450
_journal_paper_doi 10.1021/ic061781t
_journal_volume 46
_journal_year 2007
_chemical_formula_sum 'C40 H50 B Cl N P Ru S2'
_chemical_formula_weight 787.23
_chemical_name_systematic
; 
 ? 
;
_space_group_IT_number 14
_symmetry_cell_setting monoclinic
_symmetry_space_group_name_Hall '-P 2ybc'
_symmetry_space_group_name_H-M 'P 1 21/c 1'
_atom_sites_solution_hydrogens geom
_atom_sites_solution_primary direct
_atom_sites_solution_secondary difmap
_audit_creation_method SHELXL-97
_cell_angle_alpha 90.00
_cell_angle_beta 93.9210(10)
_cell_angle_gamma 90.00
_cell_formula_units_Z 4
_cell_length_a 11.5644(3)
_cell_length_b 28.4673(8)
_cell_length_c 11.9610(3)
_cell_measurement_reflns_used 7728
_cell_measurement_temperature 223(2)
_cell_measurement_theta_max 23.51
_cell_measurement_theta_min 2.23
_cell_volume 3928.43(18)
_computing_cell_refinement 'Bruker XSCANS'
_computing_data_collection 'Bruker XSCANS'
_computing_data_reduction 'Bruker SHELXTL'
_computing_molecular_graphics 'Bruker SHELXTL'
_computing_publication_material 'Bruker SHELXTL'
_computing_structure_refinement 'SHELXL-97 (Sheldrick, 1997)'
_computing_structure_solution 'SHELXS-97 (Sheldrick, 1990)'
_diffrn_ambient_temperature 223(2)
_diffrn_measured_fraction_theta_full 0.999
_diffrn_measured_fraction_theta_max 0.999
_diffrn_measurement_device_type 'Bruker P4'
_diffrn_measurement_method '\w scans'
_diffrn_radiation_monochromator graphite
_diffrn_radiation_source 'fine-focus sealed tube'
_diffrn_radiation_type MoK\a
_diffrn_radiation_wavelength 0.71073
_diffrn_reflns_av_R_equivalents 0.0579
_diffrn_reflns_av_sigmaI/netI 0.0353
_diffrn_reflns_limit_h_max 13
_diffrn_reflns_limit_h_min -13
_diffrn_reflns_limit_k_max 33
_diffrn_reflns_limit_k_min 0
_diffrn_reflns_limit_l_max 14
_diffrn_reflns_limit_l_min 0
_diffrn_reflns_number 48864
_diffrn_reflns_theta_full 24.71
_diffrn_reflns_theta_max 24.71
_diffrn_reflns_theta_min 2.23
_exptl_absorpt_coefficient_mu 0.642
_exptl_absorpt_correction_T_max 0.9269
_exptl_absorpt_correction_T_min 0.8406
_exptl_absorpt_correction_type SADABS
_exptl_crystal_colour red
_exptl_crystal_density_diffrn 1.331
_exptl_crystal_density_method 'not measured'
_exptl_crystal_description plate
_exptl_crystal_F_000 1640
_exptl_crystal_size_max 0.28
_exptl_crystal_size_mid 0.20
_exptl_crystal_size_min 0.12
_refine_diff_density_max 1.324
_refine_diff_density_min -1.205
_refine_diff_density_rms 0.109
_refine_ls_extinction_method none
_refine_ls_goodness_of_fit_ref 1.352
_refine_ls_hydrogen_treatment mixed
_refine_ls_matrix_type full
_refine_ls_number_parameters 434
_refine_ls_number_reflns 6690
_refine_ls_number_restraints 0
_refine_ls_restrained_S_all 1.352
_refine_ls_R_factor_all 0.0792
_refine_ls_R_factor_gt 0.0723
_refine_ls_shift/su_max 0.018
_refine_ls_shift/su_mean 0.001
_refine_ls_structure_factor_coef Fsqd
_refine_ls_weighting_details 'calc w=1/[\s^2^(Fo^2^)+(0.0539P)^2^+8.5943P] where P=(Fo^2^+2Fc^2^)/3'
_refine_ls_weighting_scheme calc
_refine_ls_wR_factor_gt 0.1499
_refine_ls_wR_factor_ref 0.1530
_reflns_number_gt 6115
_reflns_number_total 6690
_reflns_threshold_expression >2sigma(I)
_cod_data_source_file ic061781tsi20060920_065925_08.cif
_cod_data_source_block et12
_cod_depositor_comments
;
The following automatic conversions were performed:
'_symmetry_cell_setting' value 'Monoclinic' changed to 'monoclinic'
according to '/home/saulius/struct/CIF-dictionaries/cif_core.dic'
dictionary named 'cif_core.dic' version 2.4.1 from 2010-06-29.

Automatic conversion script
Id: cif_fix_enum 1527 2010-12-29 10:47:43Z saulius 
;
_cod_database_code 4307252

loop_
_symmetry_equiv_pos_as_xyz
'x, y, z'
'-x, y+1/2, -z+1/2'
'-x, -y, -z'
'x, -y-1/2, z-1/2'

loop_
_atom_site_label
_atom_site_type_symbol
_atom_site_fract_x
_atom_site_fract_y
_atom_site_fract_z
_atom_site_U_iso_or_equiv
_atom_site_adp_type
_atom_site_occupancy
_atom_site_symmetry_multiplicity
_atom_site_calc_flag
_atom_site_refinement_flags
_atom_site_disorder_assembly
_atom_site_disorder_group
Ru1 Ru 0.30169(4) 0.149883(14) 0.81780(3) 0.02412(15) Uani 1 1 d . . .
Cl1 Cl 0.24930(14) 0.11590(5) 0.99221(12) 0.0437(4) Uani 1 1 d . . .
S2 S 0.24538(13) 0.21788(5) 0.91685(11) 0.0337(3) Uani 1 1 d . . .
S3 S 0.20997(12) 0.20449(5) 0.68838(11) 0.0310(3) Uani 1 1 d . . .
P4 P 0.13348(12) 0.10740(5) 0.75916(12) 0.0308(3) Uani 1 1 d . . .
N1 N 0.1384(4) 0.28414(15) 0.7846(4) 0.0277(10) Uani 1 1 d . . .
C1 C 0.1899(4) 0.24325(17) 0.7956(4) 0.0248(11) Uani 1 1 d . . .
C2 C 0.1230(6) 0.3141(2) 0.8815(5) 0.0420(15) Uani 1 1 d . . .
H2A H 0.0419 0.3143 0.8976 0.063 Uiso 1 1 calc R . .
H2B H 0.1476 0.3458 0.8655 0.063 Uiso 1 1 calc R . .
H2C H 0.1693 0.3020 0.9459 0.063 Uiso 1 1 calc R . .
C3 C 0.0924(5) 0.3020(2) 0.6763(5) 0.0363(13) Uani 1 1 d . . .
H3A H 0.0882 0.2766 0.6220 0.054 Uiso 1 1 calc R . .
H3B H 0.1430 0.3265 0.6513 0.054 Uiso 1 1 calc R . .
H3C H 0.0155 0.3148 0.6834 0.054 Uiso 1 1 calc R . .
C11 C 0.4888(5) 0.1518(2) 0.8798(6) 0.0456(16) Uani 1 1 d . . .
C12 C 0.4603(5) 0.1035(2) 0.8501(6) 0.0484(16) Uani 1 1 d . . .
C13 C 0.4277(5) 0.1012(2) 0.7349(5) 0.0411(15) Uani 1 1 d . . .
C14 C 0.4342(5) 0.1473(2) 0.6909(5) 0.0417(14) Uani 1 1 d . . .
C15 C 0.4755(5) 0.1794(2) 0.7801(5) 0.0373(14) Uani 1 1 d . . .
C21 C 0.5355(7) 0.1688(4) 0.9930(7) 0.078(3) Uani 1 1 d . . .
H21A H 0.6172 0.1611 1.0037 0.117 Uiso 1 1 calc R . .
H21B H 0.4937 0.1537 1.0508 0.117 Uiso 1 1 calc R . .
H21C H 0.5257 0.2026 0.9976 0.117 Uiso 1 1 calc R . .
C22 C 0.4742(7) 0.0615(3) 0.9286(7) 0.076(3) Uani 1 1 d . . .
H22A H 0.4178 0.0376 0.9053 0.113 Uiso 1 1 calc R . .
H22B H 0.4619 0.0713 1.0045 0.113 Uiso 1 1 calc R . .
H22C H 0.5517 0.0487 0.9261 0.113 Uiso 1 1 calc R . .
C23 C 0.4085(6) 0.0575(3) 0.6670(7) 0.065(2) Uani 1 1 d . . .
H23A H 0.4824 0.0458 0.6450 0.098 Uiso 1 1 calc R . .
H23B H 0.3587 0.0645 0.6006 0.098 Uiso 1 1 calc R . .
H23C H 0.3722 0.0339 0.7114 0.098 Uiso 1 1 calc R . .
C24 C 0.4221(7) 0.1600(3) 0.5685(6) 0.061(2) Uani 1 1 d . . .
H24A H 0.4955 0.1550 0.5357 0.091 Uiso 1 1 calc R . .
H24B H 0.3998 0.1927 0.5605 0.091 Uiso 1 1 calc R . .
H24C H 0.3631 0.1404 0.5305 0.091 Uiso 1 1 calc R . .
C25 C 0.5028(7) 0.2295(3) 0.7659(7) 0.066(2) Uani 1 1 d . . .
H25A H 0.5121 0.2444 0.8389 0.099 Uiso 1 1 calc R . .
H25B H 0.4402 0.2445 0.7212 0.099 Uiso 1 1 calc R . .
H25C H 0.5742 0.2324 0.7284 0.099 Uiso 1 1 calc R . .
C41 C 0.0041(5) 0.1318(2) 0.8123(6) 0.0491(16) Uani 1 1 d . . .
H41A H -0.0626 0.1134 0.7849 0.074 Uiso 1 1 calc R . .
H41B H -0.0055 0.1640 0.7869 0.074 Uiso 1 1 calc R . .
H41C H 0.0108 0.1310 0.8935 0.074 Uiso 1 1 calc R . .
C42 C 0.1314(6) 0.0461(2) 0.7997(6) 0.0458(16) Uani 1 1 d . . .
H42A H 0.1473 0.0436 0.8801 0.069 Uiso 1 1 calc R . .
H42B H 0.1902 0.0292 0.7619 0.069 Uiso 1 1 calc R . .
H42C H 0.0558 0.0329 0.7786 0.069 Uiso 1 1 calc R . .
C43 C 0.0995(6) 0.1032(2) 0.6086(5) 0.0458(16) Uani 1 1 d . . .
H43A H 0.0347 0.0820 0.5938 0.069 Uiso 1 1 calc R . .
H43B H 0.1665 0.0914 0.5729 0.069 Uiso 1 1 calc R . .
H43C H 0.0793 0.1341 0.5789 0.069 Uiso 1 1 calc R . .
B100 B 0.7403(5) 0.1087(2) 0.3847(5) 0.0309(14) Uani 1 1 d . . .
C111 C 0.7860(4) 0.16372(19) 0.4048(5) 0.0306(12) Uani 1 1 d . . .
C112 C 0.8243(6) 0.1825(2) 0.5084(6) 0.0521(18) Uani 1 1 d . . .
H112 H 0.8257 0.1631 0.5721 0.063 Uiso 1 1 calc R . .
C113 C 0.8601(8) 0.2285(3) 0.5211(7) 0.082(3) Uani 1 1 d . . .
H113 H 0.8882 0.2392 0.5923 0.098 Uiso 1 1 calc R . .
C114 C 0.8559(7) 0.2592(3) 0.4327(7) 0.072(3) Uani 1 1 d . . .
H114 H 0.8760 0.2909 0.4430 0.086 Uiso 1 1 calc R . .
C115 C 0.8217(6) 0.2421(2) 0.3297(6) 0.0537(18) Uani 1 1 d . . .
H115 H 0.8203 0.2622 0.2672 0.064 Uiso 1 1 calc R . .
C116 C 0.7884(5) 0.1951(2) 0.3150(5) 0.0371(13) Uani 1 1 d . . .
H116 H 0.7669 0.1843 0.2423 0.044 Uiso 1 1 calc R . .
C121 C 0.7709(4) 0.0761(2) 0.4966(5) 0.0343(13) Uani 1 1 d . . .
C122 C 0.7213(5) 0.0875(2) 0.5980(5) 0.0418(15) Uani 1 1 d . . .
H122 H 0.6715 0.1136 0.5994 0.050 Uiso 1 1 calc R . .
C123 C 0.7437(5) 0.0616(2) 0.6958(5) 0.0451(16) Uani 1 1 d . . .
H123 H 0.7116 0.0711 0.7622 0.054 Uiso 1 1 calc R . .
C124 C 0.8122(6) 0.0224(2) 0.6957(6) 0.0510(18) Uani 1 1 d . . .
H124 H 0.8274 0.0048 0.7617 0.061 Uiso 1 1 calc R . .
C125 C 0.8579(5) 0.0091(2) 0.5983(6) 0.0489(17) Uani 1 1 d . . .
H125 H 0.9034 -0.0182 0.5968 0.059 Uiso 1 1 calc R . .
C126 C 0.8378(5) 0.03575(19) 0.5012(5) 0.0365(14) Uani 1 1 d . . .
H126 H 0.8712 0.0258 0.4357 0.044 Uiso 1 1 calc R . .
C131 C 0.5977(4) 0.10648(19) 0.3568(5) 0.0309(12) Uani 1 1 d . . .
C132 C 0.5326(5) 0.1424(2) 0.3067(5) 0.0386(14) Uani 1 1 d . . .
H132 H 0.5687 0.1711 0.2927 0.046 Uiso 1 1 calc R . .
C133 C 0.4137(5) 0.1371(3) 0.2762(6) 0.0497(17) Uani 1 1 d . . .
H133 H 0.3717 0.1622 0.2426 0.060 Uiso 1 1 calc R . .
C134 C 0.3594(5) 0.0962(3) 0.2946(6) 0.0527(18) Uani 1 1 d . . .
H134 H 0.2806 0.0925 0.2716 0.063 Uiso 1 1 calc R . .
C135 C 0.4203(5) 0.0600(3) 0.3477(6) 0.0542(18) Uani 1 1 d . . .
H135 H 0.3824 0.0317 0.3629 0.065 Uiso 1 1 calc R . .
C136 C 0.5377(5) 0.0652(2) 0.3785(6) 0.0439(15) Uani 1 1 d . . .
H136 H 0.5779 0.0403 0.4150 0.053 Uiso 1 1 calc R . .
C141 C 0.8048(5) 0.08940(18) 0.2749(5) 0.0322(12) Uani 1 1 d . . .
C142 C 0.9264(5) 0.08780(19) 0.2748(6) 0.0393(14) Uani 1 1 d . . .
H142 H 0.9703 0.0957 0.3412 0.047 Uiso 1 1 calc R . .
C143 C 0.9841(6) 0.0753(2) 0.1828(6) 0.0474(17) Uani 1 1 d . . .
H143 H 1.0656 0.0746 0.1878 0.057 Uiso 1 1 calc R . .
C144 C 0.9243(7) 0.0640(2) 0.0839(6) 0.058(2) Uani 1 1 d . . .
H144 H 0.9635 0.0561 0.0203 0.070 Uiso 1 1 calc R . .
C145 C 0.8048(7) 0.0644(3) 0.0800(6) 0.063(2) Uani 1 1 d . . .
H145 H 0.7622 0.0564 0.0130 0.076 Uiso 1 1 calc R . .
C146 C 0.7465(6) 0.0764(2) 0.1736(5) 0.0489(16) Uani 1 1 d . . .
H146 H 0.6650 0.0758 0.1686 0.059 Uiso 1 1 calc R . .

loop_
_atom_site_aniso_label
_atom_site_aniso_U_11
_atom_site_aniso_U_22
_atom_site_aniso_U_33
_atom_site_aniso_U_23
_atom_site_aniso_U_13
_atom_site_aniso_U_12
Ru1 0.0262(2) 0.0217(2) 0.0239(2) -0.00006(17) -0.00265(16) 0.00039(17)
Cl1 0.0568(10) 0.0434(9) 0.0311(8) 0.0086(6) 0.0039(7) 0.0039(7)
S2 0.0444(8) 0.0340(8) 0.0220(7) -0.0029(6) -0.0021(6) 0.0072(6)
S3 0.0427(8) 0.0263(7) 0.0232(7) -0.0032(6) -0.0030(6) 0.0055(6)
P4 0.0295(7) 0.0272(7) 0.0350(8) 0.0023(6) -0.0024(6) -0.0025(6)
N1 0.029(2) 0.026(2) 0.028(2) 0.0004(19) 0.0014(18) 0.0049(19)
C1 0.025(3) 0.024(3) 0.025(3) 0.001(2) 0.005(2) -0.004(2)
C2 0.047(4) 0.041(4) 0.038(3) -0.011(3) 0.003(3) 0.010(3)
C3 0.043(3) 0.034(3) 0.031(3) 0.003(2) 0.003(3) 0.006(3)
C11 0.031(3) 0.057(4) 0.048(4) -0.004(3) -0.006(3) 0.000(3)
C12 0.029(3) 0.058(4) 0.056(4) 0.010(3) -0.005(3) 0.010(3)
C13 0.030(3) 0.038(3) 0.056(4) -0.005(3) 0.010(3) 0.007(3)
C14 0.037(3) 0.046(4) 0.043(4) 0.003(3) 0.008(3) 0.010(3)
C15 0.029(3) 0.033(3) 0.052(4) 0.005(3) 0.008(3) 0.004(2)
C21 0.061(5) 0.111(7) 0.060(5) -0.010(5) -0.021(4) -0.003(5)
C22 0.062(5) 0.070(5) 0.095(6) 0.040(5) 0.010(4) 0.028(4)
C23 0.048(4) 0.048(4) 0.100(6) -0.031(4) 0.014(4) 0.009(3)
C24 0.058(5) 0.078(5) 0.047(4) 0.005(4) 0.016(3) 0.024(4)
C25 0.051(4) 0.051(4) 0.096(6) 0.002(4) 0.013(4) -0.012(4)
C41 0.035(3) 0.050(4) 0.064(4) 0.006(3) 0.008(3) -0.002(3)
C42 0.045(4) 0.034(3) 0.057(4) 0.005(3) -0.002(3) -0.011(3)
C43 0.055(4) 0.043(4) 0.037(3) 0.003(3) -0.013(3) -0.011(3)
B100 0.022(3) 0.031(3) 0.038(4) 0.004(3) -0.005(3) 0.004(3)
C111 0.022(3) 0.031(3) 0.039(3) 0.000(2) 0.004(2) -0.002(2)
C112 0.061(4) 0.054(4) 0.041(4) -0.002(3) 0.005(3) -0.025(3)
C113 0.113(7) 0.078(6) 0.056(5) -0.024(4) 0.024(5) -0.057(5)
C114 0.096(6) 0.042(4) 0.081(6) -0.013(4) 0.038(5) -0.035(4)
C115 0.057(4) 0.043(4) 0.063(5) 0.009(3) 0.018(4) -0.006(3)
C116 0.038(3) 0.033(3) 0.040(3) 0.003(3) 0.004(3) -0.001(3)
C121 0.016(3) 0.034(3) 0.052(4) 0.003(3) -0.006(2) -0.005(2)
C122 0.030(3) 0.038(3) 0.056(4) 0.017(3) 0.000(3) -0.001(3)
C123 0.026(3) 0.061(4) 0.047(4) 0.010(3) -0.005(3) -0.020(3)
C124 0.039(4) 0.060(4) 0.052(4) 0.030(4) -0.009(3) -0.015(3)
C125 0.032(3) 0.037(4) 0.075(5) 0.019(3) -0.015(3) -0.004(3)
C126 0.024(3) 0.030(3) 0.055(4) 0.006(3) -0.005(3) -0.005(2)
C131 0.024(3) 0.034(3) 0.035(3) -0.009(2) -0.004(2) 0.004(2)
C132 0.032(3) 0.039(3) 0.044(4) 0.001(3) 0.000(3) 0.004(3)
C133 0.031(3) 0.065(5) 0.051(4) 0.000(3) -0.009(3) 0.013(3)
C134 0.021(3) 0.070(5) 0.065(5) -0.018(4) -0.013(3) 0.001(3)
C135 0.035(3) 0.051(4) 0.075(5) -0.016(4) -0.009(3) -0.008(3)
C136 0.031(3) 0.035(3) 0.064(4) -0.010(3) -0.009(3) 0.000(3)
C141 0.032(3) 0.022(3) 0.042(3) 0.005(2) 0.002(2) 0.005(2)
C142 0.034(3) 0.027(3) 0.058(4) 0.002(3) 0.007(3) 0.001(2)
C143 0.046(4) 0.028(3) 0.071(5) 0.008(3) 0.021(4) 0.003(3)
C144 0.075(5) 0.044(4) 0.060(5) 0.015(4) 0.038(4) 0.021(4)
C145 0.084(6) 0.069(5) 0.037(4) 0.001(3) 0.000(4) 0.030(4)
C146 0.045(4) 0.054(4) 0.046(4) -0.003(3) -0.003(3) 0.016(3)

loop_
_atom_type_symbol
_atom_type_description
_atom_type_scat_dispersion_real
_atom_type_scat_dispersion_imag
_atom_type_scat_source
C C 0.0033 0.0016 'International Tables Vol C Tables 4.2.6.8 and 6.1.1.4'
H H 0.0000 0.0000 'International Tables Vol C Tables 4.2.6.8 and 6.1.1.4'
B B 0.0013 0.0007 'International Tables Vol C Tables 4.2.6.8 and 6.1.1.4'
N N 0.0061 0.0033 'International Tables Vol C Tables 4.2.6.8 and 6.1.1.4'
P P 0.1023 0.0942 'International Tables Vol C Tables 4.2.6.8 and 6.1.1.4'
S S 0.1246 0.1234 'International Tables Vol C Tables 4.2.6.8 and 6.1.1.4'
Cl Cl 0.1484 0.1585 'International Tables Vol C Tables 4.2.6.8 and 6.1.1.4'
Ru Ru -1.2594 0.8363 'International Tables Vol C Tables 4.2.6.8 and 6.1.1.4'

loop_
_geom_angle_atom_site_label_1
_geom_angle_atom_site_label_2
_geom_angle_atom_site_label_3
_geom_angle
_geom_angle_site_symmetry_1
_geom_angle_site_symmetry_3
_geom_angle_publ_flag
C14 Ru1 C11 62.2(2) . . ?
C14 Ru1 C15 38.0(2) . . ?
C11 Ru1 C15 37.1(2) . . ?
C14 Ru1 C12 60.8(2) . . ?
C11 Ru1 C12 37.6(2) . . ?
C15 Ru1 C12 62.0(2) . . ?
C14 Ru1 C13 36.6(2) . . ?
C11 Ru1 C13 61.9(2) . . ?
C15 Ru1 C13 62.3(2) . . ?
C12 Ru1 C13 35.9(2) . . ?
C14 Ru1 P4 111.84(17) . . ?
C11 Ru1 P4 150.54(18) . . ?
C15 Ru1 P4 149.52(17) . . ?
C12 Ru1 P4 113.15(18) . . ?
C13 Ru1 P4 95.59(16) . . ?
C14 Ru1 S2 126.07(17) . . ?
C11 Ru1 S2 96.06(18) . . ?
C15 Ru1 S2 94.24(15) . . ?
C12 Ru1 S2 129.23(19) . . ?
C13 Ru1 S2 155.79(16) . . ?
P4 Ru1 S2 108.47(5) . . ?
C14 Ru1 S3 82.86(16) . . ?
C11 Ru1 S3 125.04(18) . . ?
C15 Ru1 S3 89.41(15) . . ?
C12 Ru1 S3 143.64(18) . . ?
C13 Ru1 S3 112.40(17) . . ?
P4 Ru1 S3 79.65(5) . . ?
S2 Ru1 S3 70.70(5) . . ?
C14 Ru1 Cl1 143.09(16) . . ?
C11 Ru1 Cl1 91.00(18) . . ?
C15 Ru1 Cl1 127.07(16) . . ?
C12 Ru1 Cl1 82.41(18) . . ?
C13 Ru1 Cl1 109.70(17) . . ?
P4 Ru1 Cl1 78.50(5) . . ?
S2 Ru1 Cl1 78.62(5) . . ?
S3 Ru1 Cl1 133.93(5) . . ?
C1 S2 Ru1 91.19(18) . . ?
C1 S3 Ru1 90.61(18) . . ?
C41 P4 C42 104.5(3) . . ?
C41 P4 C43 104.2(3) . . ?
C42 P4 C43 101.3(3) . . ?
C41 P4 Ru1 112.7(2) . . ?
C42 P4 Ru1 116.1(2) . . ?
C43 P4 Ru1 116.5(2) . . ?
C1 N1 C3 122.3(4) . . ?
C1 N1 C2 121.2(5) . . ?
C3 N1 C2 116.4(4) . . ?
N1 C1 S2 127.1(4) . . ?
N1 C1 S3 125.3(4) . . ?
S2 C1 S3 107.5(3) . . ?
C15 C11 C12 107.8(6) . . ?
C15 C11 C21 126.0(7) . . ?
C12 C11 C21 125.9(7) . . ?
C15 C11 Ru1 72.0(3) . . ?
C12 C11 Ru1 72.4(3) . . ?
C21 C11 Ru1 125.9(5) . . ?
C13 C12 C11 109.1(6) . . ?
C13 C12 C22 125.3(7) . . ?
C11 C12 C22 125.5(7) . . ?
C13 C12 Ru1 72.6(3) . . ?
C11 C12 Ru1 70.0(3) . . ?
C22 C12 Ru1 127.7(5) . . ?
C12 C13 C14 107.6(6) . . ?
C12 C13 C23 126.3(6) . . ?
C14 C13 C23 125.4(6) . . ?
C12 C13 Ru1 71.5(3) . . ?
C14 C13 Ru1 69.6(3) . . ?
C23 C13 Ru1 131.7(4) . . ?
C13 C14 C15 109.4(5) . . ?
C13 C14 C24 125.4(6) . . ?
C15 C14 C24 124.3(6) . . ?
C13 C14 Ru1 73.8(3) . . ?
C15 C14 Ru1 71.8(3) . . ?
C24 C14 Ru1 129.2(4) . . ?
C11 C15 C14 106.1(5) . . ?
C11 C15 C25 128.1(6) . . ?
C14 C15 C25 125.8(6) . . ?
C11 C15 Ru1 71.0(3) . . ?
C14 C15 Ru1 70.2(3) . . ?
C25 C15 Ru1 125.9(4) . . ?
C121 B100 C141 112.0(4) . . ?
C121 B100 C131 107.3(4) . . ?
C141 B100 C131 108.9(5) . . ?
C121 B100 C111 111.4(5) . . ?
C141 B100 C111 105.8(4) . . ?
C131 B100 C111 111.5(4) . . ?
C112 C111 C116 114.6(5) . . ?
C112 C111 B100 124.5(5) . . ?
C116 C111 B100 120.9(5) . . ?
C113 C112 C111 122.4(7) . . ?
C114 C113 C112 121.7(7) . . ?
C115 C114 C113 117.8(7) . . ?
C114 C115 C116 121.1(7) . . ?
C111 C116 C115 122.3(6) . . ?
C126 C121 C122 114.6(5) . . ?
C126 C121 B100 126.1(5) . . ?
C122 C121 B100 119.3(5) . . ?
C123 C122 C121 122.4(6) . . ?
C124 C123 C122 120.4(7) . . ?
C125 C124 C123 119.0(6) . . ?
C124 C125 C126 120.5(6) . . ?
C121 C126 C125 123.1(6) . . ?
C132 C131 C136 116.0(5) . . ?
C132 C131 B100 124.3(5) . . ?
C136 C131 B100 119.6(5) . . ?
C131 C132 C133 121.9(6) . . ?
C134 C133 C132 120.6(6) . . ?
C133 C134 C135 119.5(6) . . ?
C134 C135 C136 119.9(6) . . ?
C135 C136 C131 122.0(6) . . ?
C146 C141 C142 114.5(6) . . ?
C146 C141 B100 124.2(5) . . ?
C142 C141 B100 121.2(5) . . ?
C143 C142 C141 123.4(6) . . ?
C144 C143 C142 120.6(6) . . ?
C143 C144 C145 118.3(6) . . ?
C144 C145 C146 121.0(7) . . ?
C145 C146 C141 122.2(7) . . ?

loop_
_geom_bond_atom_site_label_1
_geom_bond_atom_site_label_2
_geom_bond_distance
_geom_bond_site_symmetry_2
_geom_bond_publ_flag
Ru1 C14 2.230(6) . ?
Ru1 C11 2.240(6) . ?
Ru1 C15 2.253(6) . ?
Ru1 C12 2.271(6) . ?
Ru1 C13 2.285(6) . ?
Ru1 P4 2.3562(15) . ?
Ru1 S2 2.3833(14) . ?
Ru1 S3 2.3903(14) . ?
Ru1 Cl1 2.4141(15) . ?
S2 C1 1.705(5) . ?
S3 C1 1.719(5) . ?
P4 C41 1.804(6) . ?
P4 C42 1.811(6) . ?
P4 C43 1.821(6) . ?
N1 C1 1.310(6) . ?
N1 C3 1.458(7) . ?
N1 C2 1.460(7) . ?
C11 C15 1.428(9) . ?
C11 C12 1.453(9) . ?
C11 C21 1.502(10) . ?
C12 C13 1.405(9) . ?
C12 C22 1.524(9) . ?
C13 C14 1.418(9) . ?
C13 C23 1.493(9) . ?
C14 C15 1.461(9) . ?
C14 C24 1.505(9) . ?
C15 C25 1.471(9) . ?
B100 C121 1.648(8) . ?
B100 C141 1.649(9) . ?
B100 C131 1.661(8) . ?
B100 C111 1.664(8) . ?
C111 C112 1.394(8) . ?
C111 C116 1.398(8) . ?
C112 C113 1.380(10) . ?
C113 C114 1.368(12) . ?
C114 C115 1.358(10) . ?
C115 C116 1.400(9) . ?
C121 C126 1.383(8) . ?
C121 C122 1.414(9) . ?
C122 C123 1.392(8) . ?
C123 C124 1.370(10) . ?
C124 C125 1.365(10) . ?
C125 C126 1.394(8) . ?
C131 C132 1.381(8) . ?
C131 C136 1.397(8) . ?
C132 C133 1.406(8) . ?
C133 C134 1.346(10) . ?
C134 C135 1.379(10) . ?
C135 C136 1.390(8) . ?
C141 C146 1.395(8) . ?
C141 C142 1.408(8) . ?
C142 C143 1.372(9) . ?
C143 C144 1.368(10) . ?
C144 C145 1.379(11) . ?
C145 C146 1.389(9) . ?
